data_4074974
loop_
_publ_author_name
'Sykes, Alison Cartwright'
'White, Peter'
'Brookhart, Maurice'

_publ_section_title
;
 Reactions of Anilines and Benzamides with a Fourteen-Electron Iridium(I)
 Bis(Phosphinite) Complex: N-H Oxidative Addition versus Lewis Base
 Coordination.
;
_journal_issue 7
_journal_name_full Organometallics
_journal_page_first 1664
_journal_page_last 1675
_journal_paper_doi 10.1021/om051070n
_journal_volume 25
_journal_year 2006
_chemical_formula_moiety 'C29 H41 F5 Ir N O3 P2 '
_chemical_formula_sum 'C29 H41 F5 Ir N O3 P2'
_chemical_formula_weight 800.80
_chemical_name_systematic ?
_space_group_IT_number 14
_symmetry_cell_setting monoclinic
_symmetry_space_group_name_Hall '-P 2yn'
_symmetry_space_group_name_H-M 'P 1 21/n 1'
_cell_angle_alpha 90.0
_cell_angle_beta 117.267(5)
_cell_angle_gamma 90.0
_cell_formula_units_Z 4
_cell_length_a 11.5309(12)
_cell_length_b 20.4252(19)
_cell_length_c 15.0255(15)
_cell_measurement_reflns_used 983
_cell_measurement_temperature 173
_cell_measurement_theta_max 27.00
_cell_measurement_theta_min 2.50
_cell_volume 3145.6(6)
_computing_cell_refinement 'Bruker SAINT'
_computing_data_collection 'Bruker SMART'
_computing_data_reduction 'Bruker SAINT/NRCVAX DATRD2'
_computing_molecular_graphics NRCVAX
_computing_publication_material 'NRCVAX TABLES Jan 94 Version'
_computing_structure_refinement 'NRCVAX LSTSQ'
_computing_structure_solution 'NRCVAX SOLVER'
_diffrn_ambient_temperature 173
_diffrn_measurement_device 'Bruker SMART 1K'
_diffrn_measurement_method 'Omega scans'
_diffrn_radiation_monochromator graphite
_diffrn_radiation_source 'xray tube'
_diffrn_radiation_type 'Molybdenum K\a'
_diffrn_radiation_wavelength 0.71073
_diffrn_reflns_av_R_equivalents 0.035
_diffrn_reflns_limit_h_max 13
_diffrn_reflns_limit_h_min -14
_diffrn_reflns_limit_k_max 26
_diffrn_reflns_limit_k_min 0
_diffrn_reflns_limit_l_max 18
_diffrn_reflns_limit_l_min 0
_diffrn_reflns_number 31972
_diffrn_reflns_theta_max 26.99
_diffrn_reflns_theta_min 0.00
_exptl_absorpt_coefficient_mu 4.42
_exptl_absorpt_correction_T_max 1.0000
_exptl_absorpt_correction_T_min 0.4913
_exptl_absorpt_correction_type empirical
_exptl_crystal_colour yellow
_exptl_crystal_density_diffrn 1.691
_exptl_crystal_description block
_exptl_crystal_F_000 1589.61
_exptl_crystal_size_max 0.35
_exptl_crystal_size_mid 0.15
_exptl_crystal_size_min 0.10
_refine_diff_density_max 18.10
_refine_diff_density_min -10.90
_refine_ls_extinction_coef 0.224(37)
_refine_ls_extinction_method Larson
_refine_ls_goodness_of_fit_obs 1.94
_refine_ls_hydrogen_treatment constr
_refine_ls_matrix_type full
_refine_ls_number_parameters 371
_refine_ls_number_reflns 5606
_refine_ls_R_factor_all 0.031
_refine_ls_R_factor_obs 0.025
_refine_ls_shift/esd_max 0.000
_refine_ls_structure_factor_coef F
_refine_ls_weighting_details 1/(\s^2^(F)+0.0000F^2^)
_refine_ls_weighting_scheme calc
_refine_ls_wR_factor_all 0.032
_refine_ls_wR_factor_obs 0.031
_reflns_number_observed 5610
_reflns_number_total 6528
_reflns_observed_criterion 'Inet > 2.5\s(Inet)'
_cod_data_source_file om051070nsi20051215_121938.cif
_cod_data_source_block c05207
_cod_depositor_comments
;
The following automatic conversions were performed:

'_symmetry_cell_setting' value 'Monoclinic' changed to 'monoclinic'
according to /home/saulius/struct/CIF-dictionaries/cif_core.dic
dictionary named 'cif_core.dic' version 2.4.1 from 2010-06-29.

Automatic conversion script
Id: cif_fix_values 1715 2011-07-08 13:25:40Z adriana 
;
_cod_original_cell_volume 3145.6(5)
_cod_original_sg_symbol_H-M 'P 21/n'
_cod_original_formula_sum 'C29 H41 F5 Ir N O3 P2 '
_cod_database_code 4074974

loop_
_symmetry_equiv_pos_as_xyz
x,y,z
-x,-y,-z
1/2-x,1/2+y,1/2-z
1/2+x,1/2-y,1/2+z

loop_
_atom_site_aniso_label
_atom_site_aniso_U_11
_atom_site_aniso_U_22
_atom_site_aniso_U_33
_atom_site_aniso_U_12
_atom_site_aniso_U_13
_atom_site_aniso_U_23
_atom_site_aniso_type_symbol
Ir1 0.01295(8) 0.01544(8) 0.01701(9) 0.00127(5) 0.00448(6) 0.00101(5) Ir
P1 0.0126(4) 0.0202(4) 0.0183(5) 0.0027(3) 0.0041(4) 0.0009(3) P
P2 0.0173(5) 0.0165(4) 0.0191(5) 0.0012(3) 0.0049(4) -0.0009(3) P
N1 0.0145(15) 0.0188(15) 0.0239(18) 0.0001(11) 0.0020(14) -0.0005(12) N
C2 0.0174(18) 0.0133(16) 0.0304(23) 0.0007(13) 0.0101(17) -0.0019(14) C
O3 0.0128(12) 0.0263(14) 0.0315(16) -0.0013(10) 0.0040(12) 0.0004(11) O
C4 0.0160(18) 0.0207(18) 0.0206(20) -0.0028(13) 0.0044(16) -0.0021(14) C
C5 0.0133(17) 0.0265(19) 0.0309(23) 0.0005(14) 0.0048(17) 0.0005(15) C
C6 0.0181(20) 0.0404(24) 0.035(3) -0.0083(16) 0.0097(19) -0.0046(18) C
C7 0.0313(23) 0.0355(23) 0.0233(23) -0.0172(17) 0.0091(19) -0.0037(17) C
C8 0.0320(22) 0.0234(19) 0.0215(22) -0.0034(16) 0.0004(18) 0.0037(15) C
C9 0.0157(18) 0.0293(20) 0.0224(22) -0.0022(14) 0.0026(16) -0.0022(15) C
F10 0.0179(12) 0.0357(13) 0.0622(19) 0.0077(9) 0.0102(12) 0.0105(12) F
F11 0.0245(13) 0.0651(18) 0.0718(22) -0.0087(12) 0.0254(14) 0.0006(15) F
F12 0.0491(16) 0.0511(16) 0.0369(16) -0.0276(12) 0.0161(14) 0.0013(12) F
F13 0.0467(16) 0.0386(14) 0.0384(16) 0.0001(11) -0.0006(13) 0.0202(11) F
F14 0.0191(11) 0.0369(13) 0.0447(16) 0.0095(9) 0.0040(11) 0.0122(11) F
C15 0.0143(18) 0.0278(20) 0.0256(22) 0.0096(14) 0.0059(17) 0.0055(15) C
C16 0.0167(19) 0.0402(24) 0.0276(24) 0.0098(16) 0.0006(18) 0.0009(17) C
C17 0.0236(20) 0.0253(20) 0.041(3) 0.0066(15) 0.0124(19) 0.0062(17) C
C18 0.0213(20) 0.0343(22) 0.035(3) 0.0096(16) 0.0078(19) 0.0013(17) C
C19 0.0188(19) 0.0356(22) 0.0208(21) 0.0073(15) 0.0044(17) -0.0029(16) C
C20 0.0155(20) 0.072(3) 0.030(3) -0.0015(20) -0.0010(19) -0.0199(22) C
C21 0.0280(22) 0.0372(23) 0.0245(23) 0.0045(17) 0.0093(19) -0.0050(17) C
C22 0.043(3) 0.047(3) 0.0245(25) 0.0151(21) 0.0044(21) 0.0059(19) C
O23 0.0178(13) 0.0259(13) 0.0325(16) 0.0003(10) 0.0102(12) 0.0007(11) O
C24 0.0161(18) 0.0257(19) 0.0184(21) -0.0005(14) 0.0010(16) 0.0051(14) C
C25 0.0198(19) 0.0321(21) 0.0262(23) -0.0006(15) 0.0080(17) 0.0068(16) C
C26 0.0208(19) 0.0333(22) 0.0257(23) -0.0095(16) 0.0026(18) 0.0086(16) C
C27 0.0290(22) 0.0247(20) 0.0238(23) -0.0078(16) 0.0023(18) 0.0037(15) C
C28 0.0209(19) 0.0238(19) 0.0209(21) -0.0033(14) 0.0051(16) 0.0020(14) C
C29 0.0142(17) 0.0231(18) 0.0187(20) 0.0005(13) -0.0013(15) 0.0016(14) C
O30 0.0261(14) 0.0163(12) 0.0335(17) -0.0038(10) 0.0109(13) -0.0053(10) O
C31 0.0231(20) 0.0224(19) 0.0252(22) 0.0090(15) 0.0014(17) 0.0018(15) C
C32 0.050(3) 0.047(3) 0.031(3) 0.0276(22) 0.0081(23) 0.0104(20) C
C33 0.0273(22) 0.0300(22) 0.038(3) 0.0136(17) 0.0055(20) 0.0019(17) C
C34 0.0224(22) 0.0371(25) 0.051(3) 0.0064(17) -0.0124(22) -0.0015(20) C
C35 0.0182(18) 0.0254(19) 0.0184(20) 0.0012(14) 0.0017(16) -0.0046(14) C
C36 0.0382(25) 0.0292(22) 0.0301(25) 0.0008(17) 0.0087(21) -0.0104(17) C
C37 0.0336(23) 0.0328(22) 0.0309(25) -0.0019(17) 0.0178(20) -0.0065(17) C
C38 0.0242(21) 0.0385(23) 0.0247(24) 0.0042(17) -0.0054(19) -0.0020(17) C

loop_
_atom_site_label
_atom_site_fract_x
_atom_site_fract_y
_atom_site_fract_z
_atom_site_U_iso_or_equiv
_atom_site_thermal_displace_type
_atom_site_type_symbol
Ir1 0.268060(12) 0.756058(6) 0.138912(10) 0.01605(8) Uani Ir
P1 0.15742(9) 0.82247(4) 0.20919(7) 0.0182(5) Uani P
P2 0.33351(9) 0.66107(4) 0.08461(7) 0.0189(5) Uani P
N1 0.4047(3) 0.82276(14) 0.12393(24) 0.0217(18) Uani N
C2 0.3536(3) 0.84135(16) 0.0325(3) 0.0207(22) Uani C
O3 0.24585(23) 0.81918(12) -0.01450(20) 0.0259(16) Uani O
C4 0.4140(3) 0.88619(17) -0.0216(3) 0.0207(20) Uani C
C5 0.5326(3) 0.87692(18) -0.0219(3) 0.0256(23) Uani C
C6 0.5873(4) 0.91689(20) -0.0731(3) 0.032(3) Uani C
C7 0.5223(4) 0.96874(20) -0.1275(3) 0.0314(24) Uani C
C8 0.4038(4) 0.98003(18) -0.1295(3) 0.0302(24) Uani C
C9 0.3516(3) 0.93899(18) -0.0783(3) 0.0248(21) Uani C
F10 0.59980(21) 0.82718(11) 0.03115(21) 0.0417(16) Uani F
F11 0.70184(23) 0.90517(14) -0.07267(24) 0.0525(20) Uani F
F12 0.5744(3) 1.00893(13) -0.17658(20) 0.0471(17) Uani F
F13 0.3414(3) 1.03183(12) -0.17999(20) 0.0490(16) Uani F
F14 0.23673(20) 0.95308(11) -0.08069(19) 0.0377(14) Uani F
C15 0.0606(3) 0.88839(18) 0.1323(3) 0.0238(21) Uani C
C16 -0.0034(4) 0.85711(20) 0.0298(3) 0.0319(23) Uani C
C17 0.1433(4) 0.94471(19) 0.1220(3) 0.0310(24) Uani C
C18 -0.0409(4) 0.91382(20) 0.1711(3) 0.0322(23) Uani C
C19 0.2412(4) 0.84824(20) 0.3406(3) 0.0269(22) Uani C
C20 0.3677(4) 0.87228(25) 0.3448(3) 0.044(3) Uani C
C21 0.1799(4) 0.90139(20) 0.3848(3) 0.0310(24) Uani C
C22 0.2560(5) 0.78675(23) 0.4073(3) 0.042(3) Uani C
O23 0.04662(24) 0.77522(13) 0.22110(21) 0.0259(16) Uani O
C24 0.0433(3) 0.71154(18) 0.1834(3) 0.0227(20) Uani C
C25 -0.0489(4) 0.66980(19) 0.1895(3) 0.0270(22) Uani C
C26 -0.0481(4) 0.60559(19) 0.1567(3) 0.0297(22) Uani C
C27 0.0445(4) 0.58370(18) 0.1224(3) 0.0296(22) Uani C
C28 0.1340(4) 0.62758(17) 0.1175(3) 0.0236(21) Uani C
C29 0.1336(3) 0.69384(17) 0.1441(3) 0.0221(20) Uani C
O30 0.23050(24) 0.60544(11) 0.08715(21) 0.0264(16) Uani O
C31 0.4792(4) 0.62674(18) 0.1739(3) 0.0273(21) Uani C
C32 0.4492(5) 0.60581(23) 0.2680(4) 0.047(3) Uani C
C33 0.5325(4) 0.56664(20) 0.1379(3) 0.0355(24) Uani C
C34 0.5749(4) 0.68126(22) 0.2019(4) 0.048(3) Uani C
C35 0.3224(3) 0.65173(17) -0.0489(3) 0.0232(20) Uani C
C36 0.3333(4) 0.58037(20) -0.0812(3) 0.035(3) Uani C
C37 0.4191(4) 0.69473(19) -0.0706(3) 0.0312(24) Uani C
C38 0.1928(4) 0.67575(20) -0.1104(3) 0.0356(25) Uani C
H 0.348 0.719 0.234 0.0251 Uiso H
H1 0.488 0.836 0.176 0.0291 Uiso H
H16a -0.057 0.821 0.031 0.0382 Uiso H
H16b -0.057 0.889 -0.019 0.0382 Uiso H
H16c 0.062 0.841 0.013 0.0382 Uiso H
H17a 0.202 0.928 0.098 0.0401 Uiso H
H17b 0.087 0.976 0.075 0.0401 Uiso H
H17c 0.193 0.965 0.186 0.0401 Uiso H
H18a 0.006 0.933 0.236 0.0403 Uiso H
H18b -0.099 0.946 0.125 0.0403 Uiso H
H18c -0.091 0.877 0.175 0.0403 Uiso H
H20a 0.402 0.839 0.318 0.0492 Uiso H
H20b 0.351 0.911 0.305 0.0492 Uiso H
H20c 0.430 0.882 0.413 0.0492 Uiso H
H21a 0.168 0.942 0.349 0.0399 Uiso H
H21b 0.097 0.886 0.377 0.0399 Uiso H
H21c 0.238 0.909 0.454 0.0399 Uiso H
H22a 0.172 0.775 0.401 0.0481 Uiso H
H22b 0.290 0.751 0.385 0.0481 Uiso H
H22c 0.314 0.796 0.476 0.0481 Uiso H
H25 -0.109 0.684 0.214 0.0360 Uiso H
H26 -0.111 0.575 0.158 0.0366 Uiso H
H27 0.044 0.539 0.103 0.0359 Uiso H
H32a 0.417 0.643 0.289 0.0526 Uiso H
H32b 0.385 0.572 0.246 0.0526 Uiso H
H32c 0.528 0.591 0.323 0.0526 Uiso H
H33a 0.471 0.531 0.120 0.0418 Uiso H
H33b 0.544 0.579 0.081 0.0418 Uiso H
H33c 0.615 0.553 0.191 0.0418 Uiso H
H34a 0.590 0.692 0.146 0.0467 Uiso H
H34b 0.541 0.719 0.220 0.0467 Uiso H
H34c 0.656 0.668 0.257 0.0467 Uiso H
H36a 0.275 0.552 -0.069 0.0425 Uiso H
H36b 0.311 0.579 -0.151 0.0425 Uiso H
H36c 0.421 0.565 -0.043 0.0425 Uiso H
H37a 0.507 0.680 -0.030 0.0424 Uiso H
H37b 0.398 0.692 -0.140 0.0424 Uiso H
H37c 0.412 0.740 -0.054 0.0424 Uiso H
H38a 0.186 0.720 -0.091 0.0392 Uiso H
H38b 0.175 0.675 -0.179 0.0392 Uiso H
H38c 0.131 0.648 -0.102 0.0392 Uiso H

loop_
_atom_type_symbol
_atom_type_scat_dispersion_real
_atom_type_scat_dispersion_imag
_atom_type_scat_source
C 0.003 0.002 'International Tables Vol. IV Table 2.2B'
H 0.000 0.000 'International Tables Vol. IV Table 2.2B'
F 0.017 0.010 'International Tables Vol. IV Table 2.2B'
Ir -1.444 7.989 'International Tables Vol. IV Table 2.2B'
N 0.006 0.003 'International Tables Vol. IV Table 2.2B'
O 0.011 0.006 'International Tables Vol. IV Table 2.2B'
P 0.102 0.094 'International Tables Vol. IV Table 2.2B'

loop_
_geom_angle_atom_site_label_1
_geom_angle_atom_site_label_2
_geom_angle_atom_site_label_3
_geom_angle
P(1) Ir(1) P(2) 158.64(3)
P(1) Ir(1) N(1) 104.30(8)
P(1) Ir(1) C(29) 76.64(11)
P(2) Ir(1) N(1) 96.77(8)
P(2) Ir(1) C(29) 82.53(11)
N(1) Ir(1) C(29) 176.66(13)
Ir(1) P(1) C(15) 116.01(14)
Ir(1) P(1) C(19) 120.65(12)
Ir(1) P(1) O(23) 107.76(10)
C(15) P(1) C(19) 110.10(18)
C(15) P(1) O(23) 102.79(16)
C(19) P(1) O(23) 95.82(17)
Ir(1) P(2) O(30) 102.11(10)
Ir(1) P(2) C(31) 114.34(14)
Ir(1) P(2) C(35) 123.56(11)
O(30) P(2) C(31) 98.86(17)
O(30) P(2) C(35) 104.20(15)
C(31) P(2) C(35) 109.67(19)
Ir(1) N(1) C(2) 107.35(22)
N(1) C(2) O(3) 111.3(3)
N(1) C(2) C(4) 129.0(3)
O(3) C(2) C(4) 119.7(3)
C(2) C(4) C(5) 126.3(3)
C(2) C(4) C(9) 123.4(3)
C(5) C(4) C(9) 110.3(4)
C(4) C(5) C(6) 126.6(3)
C(4) C(5) F(10) 114.6(4)
C(6) C(5) F(10) 118.8(3)
C(5) C(6) C(7) 120.8(4)
C(5) C(6) F(11) 124.4(4)
C(7) C(6) F(11) 114.8(4)
C(6) C(7) C(8) 114.9(4)
C(6) C(7) F(12) 121.8(4)
C(8) C(7) F(12) 123.3(4)
C(7) C(8) C(9) 123.0(4)
C(7) C(8) F(13) 115.2(4)
C(9) C(8) F(13) 121.7(4)
C(4) C(9) C(8) 124.4(4)
C(4) C(9) F(14) 114.8(3)
C(8) C(9) F(14) 120.7(3)
P(1) C(15) C(16) 102.03(25)
P(1) C(15) C(17) 113.12(24)
P(1) C(15) C(18) 110.5(3)
C(16) C(15) C(17) 104.3(3)
C(16) C(15) C(18) 114.1(3)
C(17) C(15) C(18) 112.3(3)
P(1) C(19) C(20) 99.2(3)
P(1) C(19) C(21) 121.9(3)
P(1) C(19) C(22) 107.9(3)
C(20) C(19) C(21) 111.4(3)
C(20) C(19) C(22) 114.4(3)
C(21) C(19) C(22) 102.7(3)
P(1) O(23) C(24) 111.69(23)
O(23) C(24) C(25) 114.6(3)
O(23) C(24) C(29) 119.8(3)
C(25) C(24) C(29) 125.5(3)
C(24) C(25) C(26) 114.8(4)
C(25) C(26) C(27) 122.5(3)
C(26) C(27) C(28) 120.2(4)
C(27) C(28) C(29) 120.2(4)
C(27) C(28) O(30) 120.5(3)
C(29) C(28) O(30) 119.3(3)
Ir(1) C(29) C(24) 124.0(3)
Ir(1) C(29) C(28) 119.1(3)
C(24) C(29) C(28) 116.6(3)
P(2) O(30) C(28) 116.97(21)
P(2) C(31) C(32) 104.9(3)
P(2) C(31) C(33) 116.0(3)
P(2) C(31) C(34) 104.2(3)
C(32) C(31) C(33) 111.0(3)
C(32) C(31) C(34) 111.7(4)
C(33) C(31) C(34) 108.9(4)
P(2) C(35) C(36) 115.6(3)
P(2) C(35) C(37) 116.03(25)
P(2) C(35) C(38) 100.7(3)
C(36) C(35) C(37) 107.0(3)
C(36) C(35) C(38) 109.2(3)
C(37) C(35) C(38) 107.8(3)

loop_
_geom_bond_atom_site_label_1
_geom_bond_atom_site_label_2
_geom_bond_distance
Ir(1) P(1) 2.4118(10)
Ir(1) P(2) 2.3587(9)
Ir(1) N(1) 2.171(3)
Ir(1) C(29) 2.034(4)
P(1) C(15) 1.792(4)
P(1) C(19) 1.834(4)
P(1) O(23) 1.675(3)
P(2) O(30) 1.657(3)
P(2) C(31) 1.746(4)
P(2) C(35) 1.961(4)
N(1) C(2) 1.279(5)
C(2) O(3) 1.201(4)
C(2) C(4) 1.582(5)
C(4) C(5) 1.383(5)
C(4) C(9) 1.358(5)
C(5) C(6) 1.450(6)
C(5) F(10) 1.305(4)
C(6) C(7) 1.338(6)
C(6) F(11) 1.339(5)
C(7) C(8) 1.372(6)
C(7) F(12) 1.409(5)
C(8) C(9) 1.443(6)
C(8) F(13) 1.309(4)
C(9) F(14) 1.340(4)
C(15) C(16) 1.511(6)
C(15) C(17) 1.547(6)
C(15) C(18) 1.614(6)
C(19) C(20) 1.513(6)
C(19) C(21) 1.596(6)
C(19) C(22) 1.566(6)
O(23) C(24) 1.412(5)
C(24) C(25) 1.399(5)
C(24) C(29) 1.457(6)
C(25) C(26) 1.402(6)
C(26) C(27) 1.453(7)
C(27) C(28) 1.394(5)
C(28) C(29) 1.412(5)
C(28) O(30) 1.455(5)
C(31) C(32) 1.657(7)
C(31) C(33) 1.576(6)
C(31) C(34) 1.487(6)
C(35) C(36) 1.559(5)
C(35) C(37) 1.567(6)
C(35) C(38) 1.436(5)
